data_2224078
loop_
_publ_author_name
'Rao, Xiao-Ping'
'Song, Zhan-Qian'
'Shang, Shi-Bin'
'Wu, Yong'

_publ_section_title
;7-Isopropyl-1,4a-dimethyl-1,2,3,4,4a,5,6,7,8,9,10,10a-dodecahydrophenanthrene-1-carboxylic
 acid
;
_journal_coeditor_code XU2627
_journal_issue 11
_journal_name_full 'Acta Crystallographica Section E'
_journal_page_first o2804
_journal_paper_doi 10.1107/S1600536809042305
_journal_volume 65
_journal_year 2009
_chemical_formula_iupac 'C20 H32 O2'
_chemical_formula_moiety 'C20 H32 O2'
_chemical_formula_sum 'C20 H32 O2'
_chemical_formula_weight 304.42
_chemical_name_systematic
;
7-Isopropyl-1,4a-dimethyl-1,2,3,4,4a,5,6,7,8,9,10,10a-
dodecahydrophenanthrene-1-carboxylic acid
;
_space_group_IT_number 4
_symmetry_cell_setting monoclinic
_symmetry_space_group_name_Hall 'P 2yb'
_symmetry_space_group_name_H-M 'P 1 21 1'
_atom_sites_solution_hydrogens geom
_atom_sites_solution_primary direct
_atom_sites_solution_secondary difmap
_audit_creation_method SHELXL-97
_cell_angle_alpha 90.00
_cell_angle_beta 114.93(3)
_cell_angle_gamma 90.00
_cell_formula_units_Z 4
_cell_length_a 11.543(2)
_cell_length_b 13.580(3)
_cell_length_c 13.345(3)
_cell_measurement_reflns_used 25
_cell_measurement_temperature 293(2)
_cell_measurement_theta_max 13
_cell_measurement_theta_min 10
_cell_volume 1897.0(8)
_computing_cell_refinement 'CAD-4 Software (Enraf--Nonius, 1985)'
_computing_data_collection 'CAD-4 Software (Enraf--Nonius, 1985)'
_computing_data_reduction 'XCAD4 (Harms & Wocadlo, 1995)'
_computing_molecular_graphics 'SHELXTL (Sheldrick, 2008)'
_computing_publication_material 'SHELXTL (Sheldrick, 2008)'
_computing_structure_refinement 'SHELXTL (Sheldrick, 2008)'
_computing_structure_solution 'SHELXTL (Sheldrick, 2008)'
_diffrn_ambient_temperature 293(2)
_diffrn_measured_fraction_theta_full 1.000
_diffrn_measured_fraction_theta_max 1.000
_diffrn_measurement_device_type 'Enraf--Nonius CAD-4'
_diffrn_measurement_method \w/2\q
_diffrn_radiation_monochromator graphite
_diffrn_radiation_source 'fine-focus sealed tube'
_diffrn_radiation_type MoK\a
_diffrn_radiation_wavelength 0.71073
_diffrn_reflns_av_R_equivalents 0.0246
_diffrn_reflns_av_sigmaI/netI 0.0391
_diffrn_reflns_limit_h_max 13
_diffrn_reflns_limit_h_min 0
_diffrn_reflns_limit_k_max 16
_diffrn_reflns_limit_k_min 0
_diffrn_reflns_limit_l_max 14
_diffrn_reflns_limit_l_min -16
_diffrn_reflns_number 3775
_diffrn_reflns_theta_full 25.27
_diffrn_reflns_theta_max 25.27
_diffrn_reflns_theta_min 1.68
_diffrn_standards_decay_% 1
_diffrn_standards_interval_count 200
_diffrn_standards_interval_time 120
_diffrn_standards_number 3
_exptl_absorpt_coefficient_mu 0.066
_exptl_absorpt_correction_type none
_exptl_crystal_colour colorless
_exptl_crystal_density_diffrn 1.066
_exptl_crystal_density_method 'not measured'
_exptl_crystal_description block
_exptl_crystal_F_000 672
_exptl_crystal_size_max 0.30
_exptl_crystal_size_mid 0.20
_exptl_crystal_size_min 0.10
_refine_diff_density_max 0.411
_refine_diff_density_min -0.176
_refine_ls_extinction_method none
_refine_ls_goodness_of_fit_ref 1.004
_refine_ls_hydrogen_treatment constr
_refine_ls_matrix_type full
_refine_ls_number_parameters 385
_refine_ls_number_reflns 3590
_refine_ls_number_restraints 1
_refine_ls_restrained_S_all 1.003
_refine_ls_R_factor_all 0.1030
_refine_ls_R_factor_gt 0.0619
_refine_ls_shift/su_max 0.002
_refine_ls_shift/su_mean 0.000
_refine_ls_structure_factor_coef Fsqd
_refine_ls_weighting_details 'calc w=1/[\s^2^(Fo^2^)+(0.1130P)^2^] where P=(Fo^2^+2Fc^2^)/3'
_refine_ls_weighting_scheme calc
_refine_ls_wR_factor_gt 0.1688
_refine_ls_wR_factor_ref 0.1938
_reflns_number_gt 2046
_reflns_number_total 3590
_reflns_threshold_expression I>2\s(I)
_cod_data_source_file xu2627.cif
_cod_data_source_block I
_cod_depositor_comments
;
The following automatic conversions were performed:
'_symmetry_cell_setting' value 'Monoclinic' changed to 'monoclinic'
according to '/home/saulius/struct/CIF-dictionaries/cif_core.dic'
dictionary named 'cif_core.dic' version 2.4.1 from 2010-06-29.

Automatic conversion script
Id: cif_fix_enum 1527 2010-12-29 10:47:43Z saulius 

The following automatic conversions were performed:

'_symmetry_cell_setting' value 'Monoclinic' changed to 'monoclinic'
according to /home/saulius/struct/CIF-dictionaries/cif_core.dic
dictionary named 'cif_core.dic' version 2.4.1 from 2010-06-29.

Automatic conversion script
Id: cif_fix_values 1715 2011-07-08 13:25:40Z adriana 
;
_cod_original_cell_volume 1897.0(7)
_cod_original_sg_symbol_H-M 'P 21'
_cod_database_code 2224078
_cod_database_fobs_code 2224078

loop_
_symmetry_equiv_pos_as_xyz
'x, y, z'
'-x, y+1/2, -z'

loop_
_atom_site_type_symbol
_atom_site_label
_atom_site_fract_x
_atom_site_fract_y
_atom_site_fract_z
_atom_site_U_iso_or_equiv
_atom_site_adp_type
_atom_site_calc_flag
_atom_site_refinement_flags
_atom_site_occupancy
_atom_site_disorder_assembly
_atom_site_disorder_group
O O1 0.5995(3) -0.3368(3) 0.9250(4) 0.0953(14) Uani d . 1 . .
O O2 0.7106(3) -0.2421(4) 0.8667(4) 0.1058(16) Uani d . 1 . .
H H2D 0.7689 -0.2728 0.9145 0.159 Uiso calc R 1 . .
C C1 0.5526(10) 0.4293(8) 0.7003(9) 0.162(4) Uani d . 1 . .
H H1A 0.5698 0.4958 0.7268 0.242 Uiso calc R 1 . .
H H1B 0.4692 0.4258 0.6402 0.242 Uiso calc R 1 . .
H H1C 0.6155 0.4087 0.6752 0.242 Uiso calc R 1 . .
C C2 0.6790(9) 0.3821(7) 0.8947(8) 0.151(3) Uani d . 1 . .
H H2A 0.6744 0.3412 0.9515 0.226 Uiso calc R 1 . .
H H2B 0.6852 0.4499 0.9168 0.226 Uiso calc R 1 . .
H H2C 0.7530 0.3645 0.8830 0.226 Uiso calc R 1 . .
C C3 0.5574(8) 0.3672(6) 0.7861(8) 0.117(2) Uani d . 1 . .
H H3A 0.4866 0.3885 0.8031 0.140 Uiso calc R 1 . .
C C4 0.5336(5) 0.2562(5) 0.7585(6) 0.0872(17) Uani d . 1 . .
H H4A 0.5989 0.2350 0.7342 0.105 Uiso calc R 1 . .
C C5 0.4077(6) 0.2351(5) 0.6649(6) 0.101(2) Uani d . 1 . .
H H5A 0.3967 0.2776 0.6030 0.122 Uiso calc R 1 . .
H H5B 0.3399 0.2497 0.6873 0.122 Uiso calc R 1 . .
C C6 0.3975(5) 0.1284(4) 0.6285(5) 0.0835(17) Uani d . 1 . .
H H6A 0.3094 0.1146 0.5788 0.100 Uiso calc R 1 . .
H H6B 0.4488 0.1192 0.5874 0.100 Uiso calc R 1 . .
C C7 0.4403(4) 0.0550(4) 0.7227(5) 0.0673(14) Uani d . 1 . .
C C8 0.5082(5) 0.0867(4) 0.8256(5) 0.0743(15) Uani d . 1 . .
C C9 0.5507(6) 0.1922(5) 0.8566(6) 0.0921(19) Uani d . 1 . .
H H9A 0.5022 0.2205 0.8938 0.111 Uiso calc R 1 . .
H H9B 0.6401 0.1926 0.9083 0.111 Uiso calc R 1 . .
C C10 0.4006(4) -0.0506(4) 0.6951(4) 0.0667(14) Uani d . 1 . .
C C11 0.4961(4) -0.1151(4) 0.7890(4) 0.0656(14) Uani d . 1 . .
H H11A 0.5800 -0.0982 0.7920 0.079 Uiso calc R 1 . .
C C12 0.5025(5) -0.0827(5) 0.9023(5) 0.0780(16) Uani d . 1 . .
H H12A 0.4178 -0.0849 0.9009 0.094 Uiso calc R 1 . .
H H12B 0.5573 -0.1271 0.9596 0.094 Uiso calc R 1 . .
C C13 0.5550(6) 0.0217(5) 0.9272(5) 0.0840(17) Uani d . 1 . .
H H13A 0.5302 0.0508 0.9815 0.101 Uiso calc R 1 . .
H H13B 0.6476 0.0190 0.9590 0.101 Uiso calc R 1 . .
C C14 0.4079(5) -0.0832(4) 0.5888(4) 0.0774(16) Uani d . 1 . .
H H14A 0.4900 -0.0634 0.5918 0.093 Uiso calc R 1 . .
H H14B 0.3423 -0.0487 0.5274 0.093 Uiso calc R 1 . .
C C15 0.3914(6) -0.1936(5) 0.5660(5) 0.0931(19) Uani d . 1 . .
H H15A 0.3066 -0.2135 0.5565 0.112 Uiso calc R 1 . .
H H15B 0.3994 -0.2082 0.4981 0.112 Uiso calc R 1 . .
C C16 0.4894(6) -0.2508(5) 0.6590(5) 0.0857(17) Uani d . 1 . .
H H16A 0.5736 -0.2339 0.6648 0.103 Uiso calc R 1 . .
H H16B 0.4761 -0.3206 0.6424 0.103 Uiso calc R 1 . .
C C17 0.4845(5) -0.2311(4) 0.7703(5) 0.0758(16) Uani d . 1 . .
C C18 0.2594(4) -0.0591(6) 0.6788(5) 0.097(2) Uani d . 1 . .
H H18A 0.2306 -0.1257 0.6600 0.145 Uiso calc R 1 . .
H H18B 0.2069 -0.0159 0.6203 0.145 Uiso calc R 1 . .
H H18C 0.2535 -0.0409 0.7460 0.145 Uiso calc R 1 . .
C C19 0.3683(5) -0.2784(5) 0.7804(6) 0.113(2) Uani d . 1 . .
H H19A 0.3678 -0.3480 0.7674 0.169 Uiso calc R 1 . .
H H19B 0.2911 -0.2496 0.7268 0.169 Uiso calc R 1 . .
H H19C 0.3737 -0.2671 0.8533 0.169 Uiso calc R 1 . .
C C20 0.6034(5) -0.2739(4) 0.8604(5) 0.0715(14) Uani d . 1 . .
O O3 1.0841(3) 0.1724(4) 0.9849(3) 0.0991(14) Uani d . 1 . .
O O4 1.1955(3) 0.0884(4) 0.9141(3) 0.1037(15) Uani d . 1 . .
H H4B 1.2551 0.1139 0.9661 0.156 Uiso calc R 1 . .
C C21 1.0284(11) -0.0278(10) 0.1895(9) 0.164(2) Uani d . 1 . .
H H21A 1.0483 -0.0113 0.1286 0.246 Uiso calc R 1 . .
H H21B 0.9479 -0.0616 0.1625 0.246 Uiso calc R 1 . .
H H21C 1.0941 -0.0696 0.2400 0.246 Uiso calc R 1 . .
C C22 1.1466(10) 0.0976(10) 0.2801(8) 0.164(2) Uani d . 1 . .
H H22A 1.1628 0.1577 0.3218 0.246 Uiso calc R 1 . .
H H22B 1.1602 0.1082 0.2147 0.246 Uiso calc R 1 . .
H H22C 1.2035 0.0472 0.3243 0.246 Uiso calc R 1 . .
C C23 1.0201(11) 0.0682(10) 0.2501(9) 0.164(2) Uani d . 1 . .
H H23A 0.9582 0.1153 0.2004 0.197 Uiso calc R 1 . .
C C24 0.9939(7) 0.0429(7) 0.3525(5) 0.110(3) Uani d . 1 . .
H H24A 1.0632 0.0000 0.4007 0.132 Uiso calc R 1 . .
C C25 0.8671(7) -0.0108(6) 0.3270(5) 0.110(3) Uani d . 1 . .
H H25A 0.7960 0.0328 0.2866 0.132 Uiso calc R 1 . .
H H25B 0.8601 -0.0680 0.2813 0.132 Uiso calc R 1 . .
C C26 0.8618(6) -0.0429(5) 0.4348(5) 0.0893(18) Uani d . 1 . .
H H26A 0.7753 -0.0631 0.4191 0.107 Uiso calc R 1 . .
H H26B 0.9171 -0.0996 0.4639 0.107 Uiso calc R 1 . .
C C27 0.9020(5) 0.0367(4) 0.5217(4) 0.0645(13) Uani d . 1 . .
C C28 0.9620(5) 0.1162(4) 0.5122(4) 0.0692(14) Uani d . 1 . .
C C29 0.9967(6) 0.1337(6) 0.4162(5) 0.0893(19) Uani d . 1 . .
H H29A 0.9377 0.1813 0.3666 0.107 Uiso calc R 1 . .
H H29B 1.0817 0.1619 0.4442 0.107 Uiso calc R 1 . .
C C30 0.8702(4) 0.0187(4) 0.6208(4) 0.0581(12) Uani d . 1 . .
C C31 0.9664(4) 0.0813(4) 0.7182(4) 0.0609(13) Uani d . 1 . .
H H31A 1.0507 0.0599 0.7255 0.073 Uiso calc R 1 . .
C C32 0.9591(5) 0.1894(4) 0.6862(5) 0.0763(16) Uani d . 1 . .
H H32A 0.8724 0.2133 0.6626 0.092 Uiso calc R 1 . .
H H32B 1.0145 0.2281 0.7494 0.092 Uiso calc R 1 . .
C C33 1.0000(5) 0.2002(4) 0.5941(5) 0.0804(16) Uani d . 1 . .
H H33A 1.0923 0.2068 0.6259 0.097 Uiso calc R 1 . .
H H33B 0.9639 0.2606 0.5545 0.097 Uiso calc R 1 . .
C C34 0.8919(6) -0.0900(4) 0.6569(5) 0.0815(16) Uani d . 1 . .
H H34A 0.8284 -0.1304 0.6004 0.098 Uiso calc R 1 . .
H H34B 0.9755 -0.1105 0.6637 0.098 Uiso calc R 1 . .
C C35 0.8836(6) -0.1070(5) 0.7676(5) 0.096(2) Uani d . 1 . .
H H35A 0.7988 -0.0894 0.7599 0.115 Uiso calc R 1 . .
H H35B 0.8969 -0.1763 0.7867 0.115 Uiso calc R 1 . .
C C36 0.9802(6) -0.0478(5) 0.8582(5) 0.0916(19) Uani d . 1 . .
H H36A 1.0648 -0.0696 0.8696 0.110 Uiso calc R 1 . .
H H36B 0.9707 -0.0602 0.9259 0.110 Uiso calc R 1 . .
C C37 0.9695(5) 0.0636(5) 0.8356(4) 0.0731(16) Uani d . 1 . .
C C38 0.7292(4) 0.0467(5) 0.5848(5) 0.0867(17) Uani d . 1 . .
H H38A 0.6762 0.0052 0.5248 0.130 Uiso calc R 1 . .
H H38B 0.7166 0.1143 0.5613 0.130 Uiso calc R 1 . .
H H38C 0.7068 0.0383 0.6459 0.130 Uiso calc R 1 . .
C C39 0.8541(5) 0.1048(6) 0.8505(5) 0.101(2) Uani d . 1 . .
H H39A 0.8626 0.0900 0.9236 0.152 Uiso calc R 1 . .
H H39B 0.7773 0.0753 0.7971 0.152 Uiso calc R 1 . .
H H39C 0.8502 0.1748 0.8400 0.152 Uiso calc R 1 . .
C C40 1.0881(4) 0.1130(5) 0.9177(4) 0.0701(14) Uani d . 1 . .

loop_
_atom_site_aniso_label
_atom_site_aniso_U_11
_atom_site_aniso_U_22
_atom_site_aniso_U_33
_atom_site_aniso_U_12
_atom_site_aniso_U_13
_atom_site_aniso_U_23
O1 0.063(2) 0.101(3) 0.111(3) -0.009(2) 0.026(2) 0.039(3)
O2 0.054(2) 0.123(4) 0.131(3) 0.006(2) 0.031(2) 0.061(3)
C1 0.158(8) 0.104(7) 0.171(9) -0.017(6) 0.019(7) 0.025(7)
C2 0.145(7) 0.095(6) 0.184(9) -0.013(6) 0.041(7) -0.028(6)
C3 0.110(5) 0.073(5) 0.153(7) 0.002(4) 0.041(5) -0.014(5)
C4 0.071(3) 0.083(5) 0.104(4) 0.005(3) 0.033(3) -0.004(4)
C5 0.085(4) 0.077(5) 0.120(5) 0.017(3) 0.022(4) 0.013(4)
C6 0.064(3) 0.073(4) 0.089(4) 0.005(3) 0.008(3) 0.009(3)
C7 0.047(2) 0.072(4) 0.081(4) 0.013(2) 0.025(3) 0.008(3)
C8 0.069(3) 0.071(4) 0.079(4) 0.015(3) 0.027(3) 0.003(3)
C9 0.090(4) 0.083(4) 0.111(5) 0.001(3) 0.050(4) -0.029(4)
C10 0.045(2) 0.077(4) 0.075(3) 0.005(3) 0.022(2) 0.001(3)
C11 0.047(2) 0.078(4) 0.068(3) 0.000(3) 0.022(2) 0.014(3)
C12 0.071(3) 0.091(4) 0.080(4) 0.011(3) 0.039(3) 0.011(3)
C13 0.092(4) 0.091(5) 0.075(4) 0.007(3) 0.042(3) -0.007(3)
C14 0.072(3) 0.069(4) 0.069(3) -0.002(3) 0.008(3) -0.005(3)
C15 0.085(4) 0.083(5) 0.082(4) -0.008(3) 0.007(3) -0.005(4)
C16 0.100(4) 0.062(4) 0.074(4) -0.002(3) 0.016(3) -0.003(3)
C17 0.051(3) 0.070(4) 0.098(4) -0.012(3) 0.023(3) 0.006(3)
C18 0.042(3) 0.117(5) 0.120(5) 0.009(3) 0.023(3) 0.020(4)
C19 0.063(3) 0.100(5) 0.146(6) -0.028(3) 0.015(4) 0.027(5)
C20 0.060(3) 0.072(4) 0.083(4) -0.005(3) 0.030(3) 0.015(3)
O3 0.072(2) 0.134(4) 0.094(3) -0.010(2) 0.038(2) -0.040(3)
O4 0.054(2) 0.156(4) 0.092(3) 0.003(2) 0.0222(18) -0.032(3)
C21 0.170(5) 0.192(6) 0.159(5) 0.045(5) 0.098(5) 0.032(5)
C22 0.170(5) 0.192(6) 0.159(5) 0.045(5) 0.098(5) 0.032(5)
C23 0.170(5) 0.192(6) 0.159(5) 0.045(5) 0.098(5) 0.032(5)
C24 0.107(5) 0.158(8) 0.075(4) 0.057(5) 0.048(4) 0.035(5)
C25 0.118(6) 0.131(6) 0.064(4) 0.035(5) 0.022(4) -0.020(4)
C26 0.087(4) 0.092(4) 0.087(4) -0.009(3) 0.034(3) -0.025(4)
C27 0.055(3) 0.065(3) 0.067(3) 0.008(3) 0.020(2) -0.004(3)
C28 0.060(3) 0.082(4) 0.070(3) 0.004(3) 0.032(2) 0.021(3)
C29 0.083(4) 0.114(5) 0.075(4) 0.013(4) 0.037(3) 0.032(4)
C30 0.052(2) 0.051(3) 0.070(3) -0.007(2) 0.025(2) 0.000(2)
C31 0.042(2) 0.076(4) 0.067(3) 0.000(2) 0.025(2) 0.003(3)
C32 0.064(3) 0.055(3) 0.093(4) -0.005(3) 0.017(3) -0.004(3)
C33 0.065(3) 0.074(4) 0.090(4) -0.008(3) 0.020(3) 0.006(3)
C34 0.081(4) 0.066(4) 0.096(4) -0.026(3) 0.035(3) -0.001(3)
C35 0.099(4) 0.079(5) 0.111(5) -0.018(4) 0.045(4) 0.014(4)
C36 0.093(4) 0.097(5) 0.089(4) -0.008(4) 0.043(4) 0.021(4)
C37 0.061(3) 0.090(5) 0.073(3) -0.004(3) 0.034(3) -0.005(3)
C38 0.054(3) 0.107(5) 0.091(4) -0.013(3) 0.022(3) -0.022(4)
C39 0.054(3) 0.154(7) 0.102(4) 0.001(4) 0.039(3) -0.022(4)
C40 0.059(3) 0.092(4) 0.061(3) -0.004(3) 0.027(2) -0.008(3)

loop_
_atom_type_symbol
_atom_type_description
_atom_type_scat_dispersion_real
_atom_type_scat_dispersion_imag
_atom_type_scat_source
C C 0.0033 0.0016 'International Tables Vol C Tables 4.2.6.8 and 6.1.1.4'
H H 0.0000 0.0000 'International Tables Vol C Tables 4.2.6.8 and 6.1.1.4'
O O 0.0106 0.0060 'International Tables Vol C Tables 4.2.6.8 and 6.1.1.4'

loop_
_geom_angle_atom_site_label_1
_geom_angle_atom_site_label_2
_geom_angle_atom_site_label_3
_geom_angle_site_symmetry_1
_geom_angle_site_symmetry_3
_geom_angle
_geom_angle_publ_flag
C20 O2 H2D . . 109.5 ?
C3 C1 H1A . . 109.5 ?
C3 C1 H1B . . 109.5 ?
H1A C1 H1B . . 109.5 ?
C3 C1 H1C . . 109.5 ?
H1A C1 H1C . . 109.5 ?
H1B C1 H1C . . 109.5 ?
C3 C2 H2A . . 109.5 ?
C3 C2 H2B . . 109.5 ?
H2A C2 H2B . . 109.5 ?
C3 C2 H2C . . 109.5 ?
H2A C2 H2C . . 109.5 ?
H2B C2 H2C . . 109.5 ?
C1 C3 C2 . . 113.2(8) ?
C1 C3 C4 . . 116.6(8) ?
C2 C3 C4 . . 110.5(7) ?
C1 C3 H3A . . 105.1 ?
C2 C3 H3A . . 105.1 ?
C4 C3 H3A . . 105.1 ?
C5 C4 C9 . . 109.9(6) ?
C5 C4 C3 . . 113.5(6) ?
C9 C4 C3 . . 114.0(6) ?
C5 C4 H4A . . 106.3 ?
C9 C4 H4A . . 106.3 ?
C3 C4 H4A . . 106.3 ?
C4 C5 C6 . . 111.6(5) ?
C4 C5 H5A . . 109.3 ?
C6 C5 H5A . . 109.3 ?
C4 C5 H5B . . 109.3 ?
C6 C5 H5B . . 109.3 ?
H5A C5 H5B . . 108.0 ?
C7 C6 C5 . . 114.1(5) ?
C7 C6 H6A . . 108.7 ?
C5 C6 H6A . . 108.7 ?
C7 C6 H6B . . 108.7 ?
C5 C6 H6B . . 108.7 ?
H6A C6 H6B . . 107.6 ?
C8 C7 C10 . . 123.1(5) ?
C8 C7 C6 . . 119.2(5) ?
C10 C7 C6 . . 117.7(5) ?
C7 C8 C13 . . 124.5(6) ?
C7 C8 C9 . . 124.7(6) ?
C13 C8 C9 . . 110.8(5) ?
C4 C9 C8 . . 113.4(5) ?
C4 C9 H9A . . 108.9 ?
C8 C9 H9A . . 108.9 ?
C4 C9 H9B . . 108.9 ?
C8 C9 H9B . . 108.9 ?
H9A C9 H9B . . 107.7 ?
C7 C10 C14 . . 112.0(5) ?
C7 C10 C11 . . 107.6(4) ?
C14 C10 C11 . . 106.9(4) ?
C7 C10 C18 . . 107.3(5) ?
C14 C10 C18 . . 108.3(5) ?
C11 C10 C18 . . 114.7(5) ?
C10 C11 C12 . . 110.8(4) ?
C10 C11 C17 . . 116.8(4) ?
C12 C11 C17 . . 113.7(5) ?
C10 C11 H11A . . 104.8 ?
C12 C11 H11A . . 104.8 ?
C17 C11 H11A . . 104.8 ?
C13 C12 C11 . . 109.2(5) ?
C13 C12 H12A . . 109.8 ?
C11 C12 H12A . . 109.8 ?
C13 C12 H12B . . 109.8 ?
C11 C12 H12B . . 109.8 ?
H12A C12 H12B . . 108.3 ?
C8 C13 C12 . . 112.9(5) ?
C8 C13 H13A . . 109.0 ?
C12 C13 H13A . . 109.0 ?
C8 C13 H13B . . 109.0 ?
C12 C13 H13B . . 109.0 ?
H13A C13 H13B . . 107.8 ?
C10 C14 C15 . . 114.8(5) ?
C10 C14 H14A . . 108.6 ?
C15 C14 H14A . . 108.6 ?
C10 C14 H14B . . 108.6 ?
C15 C14 H14B . . 108.6 ?
H14A C14 H14B . . 107.5 ?
C16 C15 C14 . . 111.0(5) ?
C16 C15 H15A . . 109.4 ?
C14 C15 H15A . . 109.4 ?
C16 C15 H15B . . 109.4 ?
C14 C15 H15B . . 109.4 ?
H15A C15 H15B . . 108.0 ?
C15 C16 C17 . . 112.9(5) ?
C15 C16 H16A . . 109.0 ?
C17 C16 H16A . . 109.0 ?
C15 C16 H16B . . 109.0 ?
C17 C16 H16B . . 109.0 ?
H16A C16 H16B . . 107.8 ?
C20 C17 C16 . . 108.2(5) ?
C20 C17 C19 . . 107.6(5) ?
C16 C17 C19 . . 113.5(5) ?
C20 C17 C11 . . 105.6(4) ?
C16 C17 C11 . . 106.8(5) ?
C19 C17 C11 . . 114.7(5) ?
C10 C18 H18A . . 109.5 ?
C10 C18 H18B . . 109.5 ?
H18A C18 H18B . . 109.5 ?
C10 C18 H18C . . 109.5 ?
H18A C18 H18C . . 109.5 ?
H18B C18 H18C . . 109.5 ?
C17 C19 H19A . . 109.5 ?
C17 C19 H19B . . 109.5 ?
H19A C19 H19B . . 109.5 ?
C17 C19 H19C . . 109.5 ?
H19A C19 H19C . . 109.5 ?
H19B C19 H19C . . 109.5 ?
O1 C20 O2 . . 120.6(5) ?
O1 C20 C17 . . 122.6(5) ?
O2 C20 C17 . . 116.8(5) ?
C40 O4 H4B . . 109.5 ?
C23 C21 H21A . . 109.5 ?
C23 C21 H21B . . 109.5 ?
H21A C21 H21B . . 109.5 ?
C23 C21 H21C . . 109.5 ?
H21A C21 H21C . . 109.5 ?
H21B C21 H21C . . 109.5 ?
C23 C22 H22A . . 109.5 ?
C23 C22 H22B . . 109.5 ?
H22A C22 H22B . . 109.5 ?
C23 C22 H22C . . 109.5 ?
H22A C22 H22C . . 109.5 ?
H22B C22 H22C . . 109.5 ?
C22 C23 C24 . . 112.2(9) ?
C22 C23 C21 . . 95.9(9) ?
C24 C23 C21 . . 110.4(9) ?
C22 C23 H23A . . 112.5 ?
C24 C23 H23A . . 112.5 ?
C21 C23 H23A . . 112.5 ?
C29 C24 C25 . . 107.9(5) ?
C29 C24 C23 . . 110.7(8) ?
C25 C24 C23 . . 115.4(7) ?
C29 C24 H24A . . 107.5 ?
C25 C24 H24A . . 107.5 ?
C23 C24 H24A . . 107.5 ?
C26 C25 C24 . . 109.8(5) ?
C26 C25 H25A . . 109.7 ?
C24 C25 H25A . . 109.7 ?
C26 C25 H25B . . 109.7 ?
C24 C25 H25B . . 109.7 ?
H25A C25 H25B . . 108.2 ?
C27 C26 C25 . . 113.5(6) ?
C27 C26 H26A . . 108.9 ?
C25 C26 H26A . . 108.9 ?
C27 C26 H26B . . 108.9 ?
C25 C26 H26B . . 108.9 ?
H26A C26 H26B . . 107.7 ?
C28 C27 C26 . . 121.1(5) ?
C28 C27 C30 . . 122.7(5) ?
C26 C27 C30 . . 116.2(5) ?
C27 C28 C33 . . 123.5(5) ?
C27 C28 C29 . . 123.2(6) ?
C33 C28 C29 . . 113.2(5) ?
C24 C29 C28 . . 113.8(6) ?
C24 C29 H29A . . 108.8 ?
C28 C29 H29A . . 108.8 ?
C24 C29 H29B . . 108.8 ?
C28 C29 H29B . . 108.8 ?
H29A C29 H29B . . 107.7 ?
C27 C30 C38 . . 107.3(4) ?
C27 C30 C34 . . 110.8(4) ?
C38 C30 C34 . . 110.3(4) ?
C27 C30 C31 . . 106.6(4) ?
C38 C30 C31 . . 114.4(4) ?
C34 C30 C31 . . 107.3(4) ?
C32 C31 C30 . . 111.0(4) ?
C32 C31 C37 . . 113.7(4) ?
C30 C31 C37 . . 117.2(4) ?
C32 C31 H31A . . 104.5 ?
C30 C31 H31A . . 104.5 ?
C37 C31 H31A . . 104.5 ?
C33 C32 C31 . . 108.9(5) ?
C33 C32 H32A . . 109.9 ?
C31 C32 H32A . . 109.9 ?
C33 C32 H32B . . 109.9 ?
C31 C32 H32B . . 109.9 ?
H32A C32 H32B . . 108.3 ?
C32 C33 C28 . . 115.1(4) ?
C32 C33 H33A . . 108.5 ?
C28 C33 H33A . . 108.5 ?
C32 C33 H33B . . 108.5 ?
C28 C33 H33B . . 108.5 ?
H33A C33 H33B . . 107.5 ?
C35 C34 C30 . . 112.1(5) ?
C35 C34 H34A . . 109.2 ?
C30 C34 H34A . . 109.2 ?
C35 C34 H34B . . 109.2 ?
C30 C34 H34B . . 109.2 ?
H34A C34 H34B . . 107.9 ?
C36 C35 C34 . . 111.7(5) ?
C36 C35 H35A . . 109.3 ?
C34 C35 H35A . . 109.3 ?
C36 C35 H35B . . 109.3 ?
C34 C35 H35B . . 109.3 ?
H35A C35 H35B . . 107.9 ?
C35 C36 C37 . . 113.7(5) ?
C35 C36 H36A . . 108.8 ?
C37 C36 H36A . . 108.8 ?
C35 C36 H36B . . 108.8 ?
C37 C36 H36B . . 108.8 ?
H36A C36 H36B . . 107.7 ?
C40 C37 C39 . . 108.5(5) ?
C40 C37 C36 . . 108.9(5) ?
C39 C37 C36 . . 109.6(5) ?
C40 C37 C31 . . 106.9(4) ?
C39 C37 C31 . . 114.7(5) ?
C36 C37 C31 . . 108.2(5) ?
C30 C38 H38A . . 109.5 ?
C30 C38 H38B . . 109.5 ?
H38A C38 H38B . . 109.5 ?
C30 C38 H38C . . 109.5 ?
H38A C38 H38C . . 109.5 ?
H38B C38 H38C . . 109.5 ?
C37 C39 H39A . . 109.5 ?
C37 C39 H39B . . 109.5 ?
H39A C39 H39B . . 109.5 ?
C37 C39 H39C . . 109.5 ?
H39A C39 H39C . . 109.5 ?
H39B C39 H39C . . 109.5 ?
O3 C40 O4 . . 121.8(5) ?
O3 C40 C37 . . 121.7(5) ?
O4 C40 C37 . . 116.5(5) ?

loop_
_geom_bond_atom_site_label_1
_geom_bond_atom_site_label_2
_geom_bond_site_symmetry_2
_geom_bond_distance
_geom_bond_publ_flag
O1 C20 . 1.228(6) ?
O2 C20 . 1.280(6) ?
O2 H2D . 0.8200 ?
C1 C3 . 1.404(12) ?
C1 H1A . 0.9600 ?
C1 H1B . 0.9600 ?
C1 H1C . 0.9600 ?
C2 C3 . 1.548(11) ?
C2 H2A . 0.9600 ?
C2 H2B . 0.9600 ?
C2 H2C . 0.9600 ?
C3 C4 . 1.549(10) ?
C3 H3A . 0.9800 ?
C4 C5 . 1.491(9) ?
C4 C9 . 1.513(9) ?
C4 H4A . 0.9800 ?
C5 C6 . 1.517(9) ?
C5 H5A . 0.9700 ?
C5 H5B . 0.9700 ?
C6 C7 . 1.515(8) ?
C6 H6A . 0.9700 ?
C6 H6B . 0.9700 ?
C7 C8 . 1.333(7) ?
C7 C10 . 1.504(8) ?
C8 C13 . 1.514(8) ?
C8 C9 . 1.515(9) ?
C9 H9A . 0.9700 ?
C9 H9B . 0.9700 ?
C10 C14 . 1.521(8) ?
C10 C11 . 1.545(7) ?
C10 C18 . 1.556(7) ?
C11 C12 . 1.547(8) ?
C11 C17 . 1.591(8) ?
C11 H11A . 0.9800 ?
C12 C13 . 1.522(9) ?
C12 H12A . 0.9700 ?
C12 H12B . 0.9700 ?
C13 H13A . 0.9700 ?
C13 H13B . 0.9700 ?
C14 C15 . 1.527(9) ?
C14 H14A . 0.9700 ?
C14 H14B . 0.9700 ?
C15 C16 . 1.496(8) ?
C15 H15A . 0.9700 ?
C15 H15B . 0.9700 ?
C16 C17 . 1.534(8) ?
C16 H16A . 0.9700 ?
C16 H16B . 0.9700 ?
C17 C20 . 1.508(8) ?
C17 C19 . 1.544(8) ?
C18 H18A . 0.9600 ?
C18 H18B . 0.9600 ?
C18 H18C . 0.9600 ?
C19 H19A . 0.9600 ?
C19 H19B . 0.9600 ?
C19 H19C . 0.9600 ?
O3 C40 . 1.221(6) ?
O4 C40 . 1.304(6) ?
O4 H4B . 0.8200 ?
C21 C23 . 1.559(16) ?
C21 H21A . 0.9600 ?
C21 H21B . 0.9600 ?
C21 H21C . 0.9600 ?
C22 C23 . 1.400(14) ?
C22 H22A . 0.9600 ?
C22 H22B . 0.9600 ?
C22 H22C . 0.9600 ?
C23 C24 . 1.557(11) ?
C23 H23A . 0.9800 ?
C24 C29 . 1.490(11) ?
C24 C25 . 1.539(11) ?
C24 H24A . 0.9800 ?
C25 C26 . 1.529(9) ?
C25 H25A . 0.9700 ?
C25 H25B . 0.9700 ?
C26 C27 . 1.508(8) ?
C26 H26A . 0.9700 ?
C26 H26B . 0.9700 ?
C27 C28 . 1.317(7) ?
C27 C30 . 1.534(7) ?
C28 C33 . 1.511(8) ?
C28 C29 . 1.513(7) ?
C29 H29A . 0.9700 ?
C29 H29B . 0.9700 ?
C30 C38 . 1.539(7) ?
C30 C34 . 1.539(8) ?
C30 C31 . 1.558(7) ?
C31 C32 . 1.521(8) ?
C31 C37 . 1.571(7) ?
C31 H31A . 0.9800 ?
C32 C33 . 1.499(8) ?
C32 H32A . 0.9700 ?
C32 H32B . 0.9700 ?
C33 H33A . 0.9700 ?
C33 H33B . 0.9700 ?
C34 C35 . 1.539(9) ?
C34 H34A . 0.9700 ?
C34 H34B . 0.9700 ?
C35 C36 . 1.488(9) ?
C35 H35A . 0.9700 ?
C35 H35B . 0.9700 ?
C36 C37 . 1.538(9) ?
C36 H36A . 0.9700 ?
C36 H36B . 0.9700 ?
C37 C40 . 1.503(7) ?
C37 C39 . 1.532(7) ?
C38 H38A . 0.9600 ?
C38 H38B . 0.9600 ?
C38 H38C . 0.9600 ?
C39 H39A . 0.9600 ?
C39 H39B . 0.9600 ?
C39 H39C . 0.9600 ?

loop_
_geom_hbond_atom_site_label_D
_geom_hbond_atom_site_label_H
_geom_hbond_atom_site_label_A
_geom_hbond_site_symmetry_A
_geom_hbond_distance_DH
_geom_hbond_distance_HA
_geom_hbond_distance_DA
_geom_hbond_angle_DHA
_geom_hbond_publ_flag
O2 H2D O3 2_747 0.82 1.82 2.632(6) 170 y
O4 H4B O1 2_757 0.82 1.82 2.638(6) 173 y
